data_2237485
loop_
_publ_author_name
'Tayamon, Shahedeh'
'Ravoof, Thahira Begum S. A.'
'Tahir, Mohamed Ibrahim Mohamed'
'Crouse, Karen A.'
'Tiekink, Edward R. T.'

_publ_section_title
;
 2,2-Dibenzylhydrazin-1-ium chloride
;
_journal_coeditor_code HB7036
_journal_issue 3
_journal_name_full 'Acta Crystallographica Section E'
_journal_page_first o382
_journal_paper_doi 10.1107/S1600536813003966
_journal_volume 69
_journal_year 2013
_chemical_formula_iupac 'C14 H17 N2 +, Cl -'
_chemical_formula_moiety 'C14 H17 N2 +, Cl -'
_chemical_formula_sum 'C14 H17 Cl N2'
_chemical_formula_weight 248.75
_chemical_name_systematic
;
2,2-Dibenzylhydrazin-1-ium chloride
;
_space_group_IT_number 2
_symmetry_cell_setting triclinic
_symmetry_space_group_name_Hall '-P 1'
_symmetry_space_group_name_H-M 'P -1'
_atom_sites_solution_hydrogens geom
_atom_sites_solution_primary direct
_atom_sites_solution_secondary difmap
_audit_creation_method SHELXL-97
_cell_angle_alpha 79.532(6)
_cell_angle_beta 78.508(6)
_cell_angle_gamma 83.550(6)
_cell_formula_units_Z 2
_cell_length_a 5.6155(4)
_cell_length_b 9.9804(7)
_cell_length_c 11.7302(9)
_cell_measurement_reflns_used 3230
_cell_measurement_temperature 100(2)
_cell_measurement_theta_max 71
_cell_measurement_theta_min 4
_cell_volume 631.54(8)
_computing_cell_refinement 'CrysAlis PRO (Agilent, 2011)'
_computing_data_collection 'CrysAlis PRO (Agilent, 2011)'
_computing_data_reduction 'CrysAlis PRO (Agilent, 2011)'
_computing_molecular_graphics 'ORTEP-3 for Windows (Farrugia, 2012) and DIAMOND (Brandenburg, 2006)'
_computing_publication_material 'publCIF (Westrip, 2010)'
_computing_structure_refinement 'SHELXL97 (Sheldrick, 2008)'
_computing_structure_solution 'SHELXS97 (Sheldrick, 2008)'
_diffrn_ambient_temperature 100(2)
_diffrn_detector_area_resol_mean 16.1952
_diffrn_measured_fraction_theta_full 0.980
_diffrn_measured_fraction_theta_max 0.980
_diffrn_measurement_device_type 'Oxford Diffraction Xcalibur Eos Gemini'
_diffrn_measurement_method '\w scans'
_diffrn_radiation_monochromator graphite
_diffrn_radiation_source 'fine-focus sealed tube'
_diffrn_radiation_type CuK\a
_diffrn_radiation_wavelength 1.54180
_diffrn_reflns_av_R_equivalents 0.0335
_diffrn_reflns_av_sigmaI/netI 0.0373
_diffrn_reflns_limit_h_max 6
_diffrn_reflns_limit_h_min -6
_diffrn_reflns_limit_k_max 11
_diffrn_reflns_limit_k_min -12
_diffrn_reflns_limit_l_max 14
_diffrn_reflns_limit_l_min -14
_diffrn_reflns_number 6961
_diffrn_reflns_theta_full 71.51
_diffrn_reflns_theta_max 71.51
_diffrn_reflns_theta_min 3.90
_diffrn_standards_decay_% 0
_diffrn_standards_interval_count 0
_diffrn_standards_interval_time 0
_diffrn_standards_number 0
_exptl_absorpt_coefficient_mu 2.488
_exptl_absorpt_correction_T_max 0.95
_exptl_absorpt_correction_T_min 0.72
_exptl_absorpt_correction_type multi-scan
_exptl_absorpt_process_details '(CrysAlis PRO; Agilent, 2011)'
_exptl_crystal_colour colourless
_exptl_crystal_density_diffrn 1.308
_exptl_crystal_density_method 'not measured'
_exptl_crystal_description plate
_exptl_crystal_F_000 264
_exptl_crystal_size_max 0.14
_exptl_crystal_size_mid 0.09
_exptl_crystal_size_min 0.02
_refine_diff_density_max 0.445
_refine_diff_density_min -0.239
_refine_ls_extinction_method none
_refine_ls_goodness_of_fit_ref 1.069
_refine_ls_hydrogen_treatment mixed
_refine_ls_matrix_type full
_refine_ls_number_parameters 166
_refine_ls_number_reflns 2407
_refine_ls_number_restraints 0
_refine_ls_restrained_S_all 1.069
_refine_ls_R_factor_all 0.0565
_refine_ls_R_factor_gt 0.0467
_refine_ls_shift/su_max 0.000
_refine_ls_shift/su_mean 0.000
_refine_ls_structure_factor_coef Fsqd
_refine_ls_weighting_details 'calc w=1/[\s^2^(Fo^2^)+(0.0790P)^2^+0.1383P] where P=(Fo^2^+2Fc^2^)/3'
_refine_ls_weighting_scheme calc
_refine_ls_wR_factor_gt 0.1199
_refine_ls_wR_factor_ref 0.1294
_reflns_number_gt 2076
_reflns_number_total 2407
_reflns_threshold_expression I>2\s(I)
_cod_data_source_file hb7036.cif
_cod_data_source_block I
_cod_original_sg_symbol_Hall '-P 1 '
_cod_database_code 2237485
_cod_database_fobs_code 2237485

loop_
_symmetry_equiv_pos_as_xyz
'x, y, z'
'-x, -y, -z'

loop_
_atom_site_type_symbol
_atom_site_label
_atom_site_fract_x
_atom_site_fract_y
_atom_site_fract_z
_atom_site_U_iso_or_equiv
_atom_site_adp_type
_atom_site_calc_flag
_atom_site_refinement_flags
_atom_site_occupancy
_atom_site_symmetry_multiplicity
Cl Cl1 0.84514(8) 0.01710(5) 0.33994(4) 0.02664(19) Uani d . 1 1
N N1 0.2435(3) 0.28342(17) 0.37150(14) 0.0250(4) Uani d . 1 1
N N2 0.2870(3) 0.13600(18) 0.40100(16) 0.0248(4) Uani d . 1 1
H H1n 0.444(5) 0.104(3) 0.367(2) 0.033(6) Uiso d . 1 1
H H2n 0.264(4) 0.109(3) 0.486(2) 0.034(6) Uiso d . 1 1
H H3n 0.167(5) 0.095(3) 0.379(2) 0.041(7) Uiso d . 1 1
C C1 0.2203(4) 0.3190(2) 0.24543(18) 0.0279(5) Uani d . 1 1
H H1A 0.1843 0.4191 0.2271 0.033 Uiso calc R 1 1
H H1B 0.0782 0.2754 0.2346 0.033 Uiso calc R 1 1
C C2 0.4393(4) 0.2781(2) 0.15639(17) 0.0250(4) Uani d . 1 1
C C3 0.6219(4) 0.3662(2) 0.10779(19) 0.0309(5) Uani d . 1 1
H H3 0.6066 0.4551 0.1280 0.037 Uiso calc R 1 1
C C4 0.8266(4) 0.3253(2) 0.02986(19) 0.0340(5) Uani d . 1 1
H H4 0.9500 0.3863 -0.0029 0.041 Uiso calc R 1 1
C C5 0.8508(4) 0.1958(2) 0.00005(19) 0.0313(5) Uani d . 1 1
H H5 0.9908 0.1676 -0.0529 0.038 Uiso calc R 1 1
C C6 0.6703(4) 0.1077(2) 0.04771(18) 0.0301(5) Uani d . 1 1
H H6 0.6871 0.0185 0.0279 0.036 Uiso calc R 1 1
C C7 0.4638(4) 0.1489(2) 0.12462(18) 0.0281(5) Uani d . 1 1
H H7 0.3389 0.0884 0.1556 0.034 Uiso calc R 1 1
C C8 0.4435(4) 0.3486(2) 0.40018(18) 0.0269(5) Uani d . 1 1
H H8A 0.4279 0.4481 0.3709 0.032 Uiso calc R 1 1
H H8B 0.6021 0.3107 0.3601 0.032 Uiso calc R 1 1
C C9 0.4366(4) 0.3245(2) 0.53131(18) 0.0244(4) Uani d . 1 1
C C10 0.6359(4) 0.2601(2) 0.57891(19) 0.0282(5) Uani d . 1 1
H H10 0.7779 0.2302 0.5281 0.034 Uiso calc R 1 1
C C11 0.6301(4) 0.2389(2) 0.70000(19) 0.0285(5) Uani d . 1 1
H H11 0.7673 0.1944 0.7313 0.034 Uiso calc R 1 1
C C12 0.4247(4) 0.2827(2) 0.77478(18) 0.0269(5) Uani d . 1 1
H H12 0.4207 0.2693 0.8574 0.032 Uiso calc R 1 1
C C13 0.2239(4) 0.3465(2) 0.72795(18) 0.0275(5) Uani d . 1 1
H H13 0.0817 0.3759 0.7790 0.033 Uiso calc R 1 1
C C14 0.2303(4) 0.3675(2) 0.60783(18) 0.0259(4) Uani d . 1 1
H H14 0.0925 0.4117 0.5769 0.031 Uiso calc R 1 1

loop_
_atom_site_aniso_label
_atom_site_aniso_U_11
_atom_site_aniso_U_22
_atom_site_aniso_U_33
_atom_site_aniso_U_12
_atom_site_aniso_U_13
_atom_site_aniso_U_23
Cl1 0.0242(3) 0.0312(3) 0.0251(3) -0.00283(19) -0.00452(19) -0.0057(2)
N1 0.0277(9) 0.0256(9) 0.0217(9) -0.0021(7) -0.0038(7) -0.0047(7)
N2 0.0237(10) 0.0277(10) 0.0233(9) -0.0037(7) -0.0040(7) -0.0041(7)
C1 0.0296(11) 0.0293(11) 0.0236(10) 0.0006(9) -0.0047(8) -0.0032(8)
C2 0.0274(11) 0.0294(11) 0.0186(9) -0.0006(8) -0.0065(8) -0.0035(8)
C3 0.0404(13) 0.0289(11) 0.0240(10) -0.0048(9) -0.0060(9) -0.0048(9)
C4 0.0356(12) 0.0416(14) 0.0242(11) -0.0113(10) -0.0013(9) -0.0035(9)
C5 0.0276(11) 0.0420(13) 0.0237(10) 0.0012(9) -0.0037(8) -0.0072(9)
C6 0.0356(12) 0.0308(12) 0.0247(10) 0.0016(9) -0.0072(9) -0.0073(9)
C7 0.0299(11) 0.0313(11) 0.0236(10) -0.0043(9) -0.0058(8) -0.0037(9)
C8 0.0278(11) 0.0293(11) 0.0234(10) -0.0066(8) -0.0010(8) -0.0054(8)
C9 0.0249(10) 0.0247(10) 0.0243(10) -0.0071(8) -0.0016(8) -0.0057(8)
C10 0.0245(11) 0.0316(11) 0.0279(11) -0.0033(8) 0.0013(8) -0.0092(9)
C11 0.0266(11) 0.0279(11) 0.0320(11) -0.0023(8) -0.0076(9) -0.0052(9)
C12 0.0310(11) 0.0291(11) 0.0215(10) -0.0068(9) -0.0045(8) -0.0039(8)
C13 0.0268(11) 0.0280(11) 0.0264(11) -0.0020(8) -0.0001(8) -0.0062(8)
C14 0.0250(10) 0.0256(11) 0.0268(10) -0.0017(8) -0.0047(8) -0.0039(8)

loop_
_atom_type_symbol
_atom_type_description
_atom_type_scat_dispersion_real
_atom_type_scat_dispersion_imag
_atom_type_scat_source
C C 0.0181 0.0091 'International Tables Vol C Tables 4.2.6.8 and 6.1.1.4'
H H 0.0000 0.0000 'International Tables Vol C Tables 4.2.6.8 and 6.1.1.4'
N N 0.0311 0.0180 'International Tables Vol C Tables 4.2.6.8 and 6.1.1.4'
Cl Cl 0.3639 0.7018 'International Tables Vol C Tables 4.2.6.8 and 6.1.1.4'

loop_
_geom_angle_atom_site_label_1
_geom_angle_atom_site_label_2
_geom_angle_atom_site_label_3
_geom_angle
N2 N1 C8 108.71(15)
N2 N1 C1 108.85(15)
C8 N1 C1 113.32(16)
N1 N2 H1n 112.5(16)
N1 N2 H2n 110.1(14)
H1n N2 H2n 109(2)
N1 N2 H3n 108.9(16)
H1n N2 H3n 112(2)
H2n N2 H3n 104(2)
N1 C1 C2 116.42(16)
N1 C1 H1A 108.2
C2 C1 H1A 108.2
N1 C1 H1B 108.2
C2 C1 H1B 108.2
H1A C1 H1B 107.3
C7 C2 C3 118.77(19)
C7 C2 C1 119.93(19)
C3 C2 C1 121.27(18)
C4 C3 C2 120.7(2)
C4 C3 H3 119.7
C2 C3 H3 119.7
C5 C4 C3 120.1(2)
C5 C4 H4 119.9
C3 C4 H4 119.9
C6 C5 C4 119.7(2)
C6 C5 H5 120.2
C4 C5 H5 120.2
C5 C6 C7 120.4(2)
C5 C6 H6 119.8
C7 C6 H6 119.8
C2 C7 C6 120.4(2)
C2 C7 H7 119.8
C6 C7 H7 119.8
N1 C8 C9 110.82(17)
N1 C8 H8A 109.5
C9 C8 H8A 109.5
N1 C8 H8B 109.5
C9 C8 H8B 109.5
H8A C8 H8B 108.1
C10 C9 C14 118.43(19)
C10 C9 C8 120.94(18)
C14 C9 C8 120.63(18)
C11 C10 C9 120.91(19)
C11 C10 H10 119.5
C9 C10 H10 119.5
C12 C11 C10 120.03(19)
C12 C11 H11 120.0
C10 C11 H11 120.0
C11 C12 C13 119.43(19)
C11 C12 H12 120.3
C13 C12 H12 120.3
C14 C13 C12 120.40(18)
C14 C13 H13 119.8
C12 C13 H13 119.8
C13 C14 C9 120.80(19)
C13 C14 H14 119.6
C9 C14 H14 119.6

loop_
_geom_bond_atom_site_label_1
_geom_bond_atom_site_label_2
_geom_bond_distance
N1 N2 1.453(2)
N1 C8 1.481(3)
N1 C1 1.485(3)
N2 H1n 0.94(3)
N2 H2n 0.97(3)
N2 H3n 0.93(3)
C1 C2 1.516(3)
C1 H1A 0.9900
C1 H1B 0.9900
C2 C7 1.391(3)
C2 C3 1.391(3)
C3 C4 1.391(3)
C3 H3 0.9500
C4 C5 1.385(3)
C4 H4 0.9500
C5 C6 1.381(3)
C5 H5 0.9500
C6 C7 1.392(3)
C6 H6 0.9500
C7 H7 0.9500
C8 C9 1.506(3)
C8 H8A 0.9900
C8 H8B 0.9900
C9 C10 1.391(3)
C9 C14 1.395(3)
C10 C11 1.392(3)
C10 H10 0.9500
C11 C12 1.383(3)
C11 H11 0.9500
C12 C13 1.392(3)
C12 H12 0.9500
C13 C14 1.380(3)
C13 H13 0.9500
C14 H14 0.9500

loop_
_geom_hbond_atom_site_label_D
_geom_hbond_atom_site_label_H
_geom_hbond_atom_site_label_A
_geom_hbond_site_symmetry_A
_geom_hbond_distance_DH
_geom_hbond_distance_HA
_geom_hbond_distance_DA
_geom_hbond_angle_DHA
N2 H1N Cl1 . 0.94(3) 2.30(3) 3.2130(18) 163(2)
N2 H2N Cl1 2_656 0.97(2) 2.21(2) 3.1287(19) 158(2)
N2 H3N Cl1 1_455 0.93(3) 2.20(3) 3.1235(18) 172(2)
C8 H8A Cg1 2_666 0.99 2.64 3.542(2) 152

loop_
_geom_torsion_atom_site_label_1
_geom_torsion_atom_site_label_2
_geom_torsion_atom_site_label_3
_geom_torsion_atom_site_label_4
_geom_torsion
N2 N1 C1 C2 -60.2(2)
C8 N1 C1 C2 60.9(2)
N1 C1 C2 C7 87.6(2)
N1 C1 C2 C3 -90.4(2)
C7 C2 C3 C4 -0.7(3)
C1 C2 C3 C4 177.35(19)
C2 C3 C4 C5 -0.2(3)
C3 C4 C5 C6 0.2(3)
C4 C5 C6 C7 0.5(3)
C3 C2 C7 C6 1.5(3)
C1 C2 C7 C6 -176.61(18)
C5 C6 C7 C2 -1.4(3)
N2 N1 C8 C9 -66.5(2)
C1 N1 C8 C9 172.31(16)
N1 C8 C9 C10 122.1(2)
N1 C8 C9 C14 -58.4(3)
C14 C9 C10 C11 0.0(3)
C8 C9 C10 C11 179.45(19)
C9 C10 C11 C12 -0.3(3)
C10 C11 C12 C13 0.7(3)
C11 C12 C13 C14 -0.7(3)
C12 C13 C14 C9 0.4(3)
C10 C9 C14 C13 0.0(3)
C8 C9 C14 C13 -179.51(19)

loop_
_cod_related_entry_id
_cod_related_entry_database
_cod_related_entry_code
1 ChemSpider 455219
